data_4309797
loop_
_publ_author_name
'H. V. Rasika Dias'
'Xiaoyu Wang'
'Himashinie V. K. Diyabalanage'

_publ_contact_author_address
;Department of Chemistry and Biochemistry
The University of Texas at Arlington
Arlington, Texas 76019-0065, USA
;
_publ_contact_author_email dias@uta.edu
_publ_contact_author_fax 817-272-3808
_publ_contact_author_name 'Prof. H. V. R. Dias'
_publ_contact_author_phone 817-272-3813
_publ_section_title
;
Fluorinated Tris(pyrazolyl)borate Ligands without the Problematic Hydride
Moiety: Isolation of Copper(I) Ethylene and Copper(I)-Tin(II) Complexes
Using [MeB(3-(CF3)Pz)3]-
;
_journal_name_full 'Inorganic Chemistry'
_journal_page_first 7322
_journal_page_last 7324
_journal_paper_doi 10.1021/ic0513235
_journal_volume 44
_journal_year 2005
_chemical_formula_sum 'C15 H13 B Cu F9 N6'
_chemical_formula_weight 522.66
_chemical_name_common '[MeB(3-(CF3)Pz)3]CuC2H4'
_chemical_name_systematic
; 
 ? 
;
_space_group_IT_number 15
_symmetry_cell_setting monoclinic
_symmetry_space_group_name_Hall '-C 2yc'
_symmetry_space_group_name_H-M 'C 1 2/c 1'
_atom_sites_solution_hydrogens geom
_atom_sites_solution_primary direct
_atom_sites_solution_secondary difmap
_audit_creation_method SHELXL-97
_cell_angle_alpha 90.00
_cell_angle_beta 117.336(2)
_cell_angle_gamma 90.00
_cell_formula_units_Z 8
_cell_length_a 21.190(4)
_cell_length_b 10.405(2)
_cell_length_c 20.330(4)
_cell_measurement_reflns_used 5348
_cell_measurement_temperature 100(2)
_cell_measurement_theta_max 28.59
_cell_measurement_theta_min 2.24
_cell_volume 3981.8(13)
_computing_cell_refinement 'Bruker SMART'
_computing_data_collection 'Bruker SMART'
_computing_data_reduction 'Bruker SAINT'
_computing_molecular_graphics 'Bruker SHELXTL'
_computing_publication_material 'Bruker SHELXTL'
_computing_structure_refinement 'SHELXL-97 (Sheldrick, 1997)'
_computing_structure_solution 'SHELXS-97 (Sheldrick, 1990)'
_diffrn_ambient_temperature 100(2)
_diffrn_measured_fraction_theta_full 1.000
_diffrn_measured_fraction_theta_max 1.000
_diffrn_measurement_device_type 'CCD area detector'
_diffrn_measurement_method 'phi and omega scans'
_diffrn_radiation_monochromator graphite
_diffrn_radiation_source 'fine-focus sealed tube'
_diffrn_radiation_type MoK\a
_diffrn_radiation_wavelength 0.71073
_diffrn_reflns_av_R_equivalents 0.0320
_diffrn_reflns_av_sigmaI/netI 0.0281
_diffrn_reflns_limit_h_max 26
_diffrn_reflns_limit_h_min -26
_diffrn_reflns_limit_k_max 12
_diffrn_reflns_limit_k_min -12
_diffrn_reflns_limit_l_max 25
_diffrn_reflns_limit_l_min -25
_diffrn_reflns_number 15159
_diffrn_reflns_theta_full 26.00
_diffrn_reflns_theta_max 26.00
_diffrn_reflns_theta_min 2.16
_exptl_absorpt_coefficient_mu 1.195
_exptl_absorpt_correction_type none
_exptl_absorpt_process_details SADABS
_exptl_crystal_colour colorless
_exptl_crystal_density_diffrn 1.744
_exptl_crystal_density_meas 0
_exptl_crystal_density_method 'not measured'
_exptl_crystal_description blocks
_exptl_crystal_F_000 2080
_exptl_crystal_size_max 0.36
_exptl_crystal_size_mid 0.24
_exptl_crystal_size_min 0.20
_refine_diff_density_max 1.578
_refine_diff_density_min -0.986
_refine_diff_density_rms 0.075
_refine_ls_extinction_method none
_refine_ls_goodness_of_fit_ref 1.039
_refine_ls_hydrogen_treatment mixed
_refine_ls_matrix_type full
_refine_ls_number_parameters 306
_refine_ls_number_reflns 3917
_refine_ls_number_restraints 0
_refine_ls_restrained_S_all 1.039
_refine_ls_R_factor_all 0.0402
_refine_ls_R_factor_gt 0.0359
_refine_ls_shift/su_max 0.000
_refine_ls_shift/su_mean 0.000
_refine_ls_structure_factor_coef Fsqd
_refine_ls_weighting_details 'calc w=1/[\s^2^(Fo^2^)+(0.0427P)^2^+11.0751P] where P=(Fo^2^+2Fc^2^)/3'
_refine_ls_weighting_scheme calc
_refine_ls_wR_factor_gt 0.0899
_refine_ls_wR_factor_ref 0.0929
_reflns_number_gt 3521
_reflns_number_total 3917
_reflns_threshold_expression >2sigma(I)
_cod_data_source_file ic0513235si20050803_023317_3.cif
_cod_data_source_block dias171s
_cod_depositor_comments
;
The following automatic conversions were performed:
'_symmetry_cell_setting' value 'Monoclinic' changed to 'monoclinic'
according to '/home/saulius/struct/CIF-dictionaries/cif_core.dic'
dictionary named 'cif_core.dic' version 2.4.1 from 2010-06-29.

Automatic conversion script
Id: cif_fix_enum 1527 2010-12-29 10:47:43Z saulius 
;
_cod_original_cell_volume 3981.9(14)
_cod_database_code 4309797

loop_
_symmetry_equiv_pos_as_xyz
'x, y, z'
'-x, y, -z+1/2'
'x+1/2, y+1/2, z'
'-x+1/2, y+1/2, -z+1/2'
'-x, -y, -z'
'x, -y, z-1/2'
'-x+1/2, -y+1/2, -z'
'x+1/2, -y+1/2, z-1/2'

loop_
_atom_site_label
_atom_site_type_symbol
_atom_site_fract_x
_atom_site_fract_y
_atom_site_fract_z
_atom_site_U_iso_or_equiv
_atom_site_adp_type
_atom_site_occupancy
_atom_site_symmetry_multiplicity
_atom_site_calc_flag
_atom_site_refinement_flags
_atom_site_disorder_assembly
_atom_site_disorder_group
Cu Cu 0.207410(15) 0.06326(3) 0.156889(16) 0.02221(11) Uani 1 1 d . . .
B B 0.11143(13) 0.2681(2) 0.04188(14) 0.0172(5) Uani 1 1 d . . .
F1 F 0.37882(8) 0.07746(15) 0.16979(9) 0.0321(4) Uani 1 1 d . . .
F2 F 0.38614(8) 0.21091(17) 0.25421(8) 0.0328(4) Uani 1 1 d . . .
F3 F 0.42937(7) 0.26175(16) 0.18028(9) 0.0326(4) Uani 1 1 d . . .
F4 F 0.09069(10) 0.02884(18) 0.26578(10) 0.0476(5) Uani 1 1 d . . .
F5 F 0.18591(8) 0.13568(18) 0.32544(9) 0.0396(4) Uani 1 1 d . . .
F6 F 0.08881(12) 0.2024(2) 0.32160(11) 0.0624(6) Uani 1 1 d . . .
F7 F 0.20641(8) -0.20996(15) 0.06166(9) 0.0350(4) Uani 1 1 d . . .
F8 F 0.12121(9) -0.25618(15) 0.08688(9) 0.0375(4) Uani 1 1 d . . .
F9 F 0.10981(10) -0.29281(15) -0.02234(9) 0.0416(4) Uani 1 1 d . . .
N1 N 0.19278(10) 0.29100(18) 0.06858(10) 0.0172(4) Uani 1 1 d . . .
N2 N 0.24355(10) 0.21565(18) 0.12120(10) 0.0179(4) Uani 1 1 d . . .
N3 N 0.09743(10) 0.27765(18) 0.11064(10) 0.0165(4) Uani 1 1 d . . .
N4 N 0.12585(10) 0.19212(18) 0.16717(10) 0.0176(4) Uani 1 1 d . . .
N5 N 0.09384(10) 0.12717(18) 0.01155(10) 0.0167(4) Uani 1 1 d . . .
N6 N 0.13251(10) 0.02479(18) 0.05179(11) 0.0178(4) Uani 1 1 d . . .
C1 C 0.30585(12) 0.2623(2) 0.12986(13) 0.0190(5) Uani 1 1 d . . .
C2 C 0.29654(13) 0.3671(2) 0.08359(13) 0.0218(5) Uani 1 1 d . . .
H2 H 0.3321 0.4167 0.0792 0.026 Uiso 1 1 calc R . .
C3 C 0.22382(13) 0.3821(2) 0.04568(13) 0.0200(5) Uani 1 1 d . . .
H3 H 0.1995 0.4460 0.0094 0.024 Uiso 1 1 calc R . .
C4 C 0.37454(13) 0.2031(3) 0.18347(14) 0.0245(5) Uani 1 1 d . . .
C5 C 0.09950(12) 0.2255(2) 0.21358(13) 0.0190(5) Uani 1 1 d . . .
C6 C 0.05475(12) 0.3314(2) 0.18790(13) 0.0215(5) Uani 1 1 d . . .
H6 H 0.0298 0.3732 0.2105 0.026 Uiso 1 1 calc R . .
C7 C 0.05487(12) 0.3619(2) 0.12210(13) 0.0200(5) Uani 1 1 d . . .
H7 H 0.0294 0.4305 0.0901 0.024 Uiso 1 1 calc R . .
C8 C 0.11637(13) 0.1485(3) 0.28121(14) 0.0264(5) Uani 1 1 d . . .
C9 C 0.10484(12) -0.0780(2) 0.00832(13) 0.0196(5) Uani 1 1 d . . .
C10 C 0.04809(12) -0.0449(2) -0.05959(13) 0.0210(5) Uani 1 1 d . . .
H10 H 0.0197 -0.1000 -0.0996 0.025 Uiso 1 1 calc R . .
C11 C 0.04292(12) 0.0866(2) -0.05496(13) 0.0187(5) Uani 1 1 d . . .
H11 H 0.0091 0.1400 -0.0924 0.022 Uiso 1 1 calc R . .
C12 C 0.13584(14) -0.2085(2) 0.03380(14) 0.0263(5) Uani 1 1 d . . .
C13 C 0.06454(12) 0.3703(2) -0.01984(13) 0.0206(5) Uani 1 1 d . . .
H13A H 0.0141 0.3551 -0.0348 0.031 Uiso 1 1 calc R . .
H13B H 0.0733 0.3611 -0.0630 0.031 Uiso 1 1 calc R . .
H13C H 0.0774 0.4573 0.0003 0.031 Uiso 1 1 calc R . .
C14 C 0.28025(16) 0.0011(3) 0.25911(15) 0.0328(6) Uani 1 1 d . . .
H14B H 0.326(2) -0.015(4) 0.255(2) 0.064(12) Uiso 1 1 d . . .
C15 C 0.22921(18) -0.0868(3) 0.22812(17) 0.0373(7) Uani 1 1 d . . .
H15B H 0.241(2) -0.159(4) 0.203(2) 0.059(11) Uiso 1 1 d . . .
H15A H 0.185(2) -0.086(4) 0.239(2) 0.060(11) Uiso 1 1 d . . .
H14A H 0.2823(18) 0.062(3) 0.291(2) 0.042(10) Uiso 1 1 d . . .

loop_
_atom_site_aniso_label
_atom_site_aniso_U_11
_atom_site_aniso_U_22
_atom_site_aniso_U_33
_atom_site_aniso_U_23
_atom_site_aniso_U_13
_atom_site_aniso_U_12
Cu 0.02246(17) 0.01740(17) 0.01868(17) 0.00283(11) 0.00251(13) 0.00117(11)
B 0.0178(12) 0.0166(12) 0.0163(12) 0.0013(10) 0.0069(10) 0.0003(10)
F1 0.0260(8) 0.0289(8) 0.0384(9) 0.0013(7) 0.0121(7) 0.0074(6)
F2 0.0229(7) 0.0508(10) 0.0204(7) 0.0010(7) 0.0064(6) 0.0035(7)
F3 0.0162(7) 0.0436(9) 0.0366(9) 0.0006(7) 0.0108(6) -0.0036(6)
F4 0.0520(11) 0.0407(10) 0.0376(10) 0.0155(8) 0.0098(8) -0.0168(8)
F5 0.0279(8) 0.0516(11) 0.0273(8) 0.0146(7) 0.0023(7) -0.0040(7)
F6 0.0888(16) 0.0766(15) 0.0492(11) 0.0295(11) 0.0553(12) 0.0448(13)
F7 0.0258(8) 0.0257(8) 0.0455(9) 0.0000(7) 0.0097(7) 0.0071(6)
F8 0.0423(9) 0.0261(8) 0.0415(9) 0.0119(7) 0.0168(8) -0.0004(7)
F9 0.0495(10) 0.0190(8) 0.0382(9) -0.0086(7) 0.0045(8) 0.0000(7)
N1 0.0178(9) 0.0167(9) 0.0167(9) 0.0008(7) 0.0076(8) 0.0006(7)
N2 0.0158(9) 0.0185(10) 0.0175(9) 0.0002(8) 0.0061(8) 0.0008(7)
N3 0.0152(9) 0.0147(9) 0.0177(9) 0.0023(7) 0.0060(8) 0.0005(7)
N4 0.0169(9) 0.0178(10) 0.0169(9) 0.0025(7) 0.0067(8) -0.0005(7)
N5 0.0150(9) 0.0157(9) 0.0173(9) 0.0027(7) 0.0055(8) 0.0011(7)
N6 0.0166(9) 0.0152(9) 0.0193(9) 0.0016(7) 0.0062(8) 0.0001(7)
C1 0.0180(11) 0.0200(11) 0.0191(11) -0.0056(9) 0.0085(9) -0.0017(9)
C2 0.0219(12) 0.0230(12) 0.0240(12) -0.0049(10) 0.0135(10) -0.0049(9)
C3 0.0233(12) 0.0175(11) 0.0209(11) -0.0003(9) 0.0115(10) -0.0023(9)
C4 0.0189(12) 0.0294(13) 0.0255(12) -0.0024(10) 0.0104(10) -0.0014(10)
C5 0.0155(11) 0.0220(12) 0.0187(11) -0.0008(9) 0.0072(9) -0.0025(9)
C6 0.0188(11) 0.0228(12) 0.0257(12) -0.0014(10) 0.0126(10) 0.0000(9)
C7 0.0172(11) 0.0164(11) 0.0246(12) 0.0009(9) 0.0079(9) 0.0013(9)
C8 0.0243(12) 0.0320(14) 0.0251(13) 0.0043(11) 0.0131(11) 0.0016(10)
C9 0.0190(11) 0.0181(11) 0.0225(12) -0.0011(9) 0.0103(10) -0.0029(9)
C10 0.0178(11) 0.0233(12) 0.0205(12) -0.0035(9) 0.0077(10) -0.0050(9)
C11 0.0153(11) 0.0221(12) 0.0173(11) 0.0015(9) 0.0064(9) -0.0013(9)
C12 0.0264(13) 0.0182(12) 0.0287(13) -0.0016(10) 0.0078(11) -0.0017(10)
C13 0.0201(11) 0.0190(11) 0.0203(11) 0.0026(9) 0.0072(10) 0.0017(9)
C14 0.0328(15) 0.0311(15) 0.0223(13) 0.0071(12) 0.0022(12) 0.0081(12)
C15 0.0430(17) 0.0284(15) 0.0287(15) 0.0128(12) 0.0064(13) 0.0055(13)

loop_
_atom_type_symbol
_atom_type_description
_atom_type_scat_dispersion_real
_atom_type_scat_dispersion_imag
_atom_type_scat_source
C C 0.0033 0.0016 'International Tables Vol C Tables 4.2.6.8 and 6.1.1.4'
H H 0.0000 0.0000 'International Tables Vol C Tables 4.2.6.8 and 6.1.1.4'
B B 0.0013 0.0007 'International Tables Vol C Tables 4.2.6.8 and 6.1.1.4'
N N 0.0061 0.0033 'International Tables Vol C Tables 4.2.6.8 and 6.1.1.4'
F F 0.0171 0.0103 'International Tables Vol C Tables 4.2.6.8 and 6.1.1.4'
Cu Cu 0.3201 1.2651 'International Tables Vol C Tables 4.2.6.8 and 6.1.1.4'

loop_
_geom_angle_atom_site_label_1
_geom_angle_atom_site_label_2
_geom_angle_atom_site_label_3
_geom_angle
_geom_angle_site_symmetry_1
_geom_angle_site_symmetry_3
_geom_angle_publ_flag
N6 Cu C15 114.20(11) . . ?
N6 Cu N2 91.07(8) . . ?
C15 Cu N2 148.55(11) . . ?
N6 Cu C14 150.19(10) . . ?
C15 Cu C14 38.19(12) . . ?
N2 Cu C14 112.16(10) . . ?
N6 Cu N4 87.32(7) . . ?
C15 Cu N4 108.74(12) . . ?
N2 Cu N4 89.98(7) . . ?
C14 Cu N4 110.15(11) . . ?
N3 B N5 107.68(18) . . ?
N3 B N1 108.12(18) . . ?
N5 B N1 107.65(18) . . ?
N3 B C13 110.86(19) . . ?
N5 B C13 111.35(19) . . ?
N1 B C13 111.03(19) . . ?
C3 N1 N2 109.87(19) . . ?
C3 N1 B 128.17(19) . . ?
N2 N1 B 121.96(18) . . ?
C1 N2 N1 105.64(18) . . ?
C1 N2 Cu 138.16(16) . . ?
N1 N2 Cu 115.94(14) . . ?
C7 N3 N4 110.53(18) . . ?
C7 N3 B 127.75(19) . . ?
N4 N3 B 121.63(18) . . ?
C5 N4 N3 105.05(18) . . ?
C5 N4 Cu 142.74(16) . . ?
N3 N4 Cu 111.69(13) . . ?
C11 N5 N6 109.83(19) . . ?
C11 N5 B 128.43(19) . . ?
N6 N5 B 121.71(18) . . ?
C9 N6 N5 105.51(18) . . ?
C9 N6 Cu 138.19(16) . . ?
N5 N6 Cu 116.16(14) . . ?
N2 C1 C2 111.7(2) . . ?
N2 C1 C4 121.2(2) . . ?
C2 C1 C4 127.1(2) . . ?
C3 C2 C1 104.0(2) . . ?
C3 C2 H2 128.0 . . ?
C1 C2 H2 128.0 . . ?
N1 C3 C2 108.9(2) . . ?
N1 C3 H3 125.6 . . ?
C2 C3 H3 125.6 . . ?
F3 C4 F2 106.70(19) . . ?
F3 C4 F1 106.8(2) . . ?
F2 C4 F1 106.4(2) . . ?
F3 C4 C1 110.7(2) . . ?
F2 C4 C1 113.2(2) . . ?
F1 C4 C1 112.6(2) . . ?
N4 C5 C6 111.9(2) . . ?
N4 C5 C8 120.6(2) . . ?
C6 C5 C8 127.4(2) . . ?
C7 C6 C5 104.0(2) . . ?
C7 C6 H6 128.0 . . ?
C5 C6 H6 128.0 . . ?
N3 C7 C6 108.5(2) . . ?
N3 C7 H7 125.7 . . ?
C6 C7 H7 125.7 . . ?
F6 C8 F5 106.8(2) . . ?
F6 C8 F4 106.9(2) . . ?
F5 C8 F4 105.6(2) . . ?
F6 C8 C5 110.9(2) . . ?
F5 C8 C5 113.5(2) . . ?
F4 C8 C5 112.7(2) . . ?
N6 C9 C10 112.0(2) . . ?
N6 C9 C12 120.5(2) . . ?
C10 C9 C12 127.5(2) . . ?
C11 C10 C9 103.7(2) . . ?
C11 C10 H10 128.2 . . ?
C9 C10 H10 128.2 . . ?
N5 C11 C10 109.0(2) . . ?
N5 C11 H11 125.5 . . ?
C10 C11 H11 125.5 . . ?
F7 C12 F9 107.2(2) . . ?
F7 C12 F8 106.3(2) . . ?
F9 C12 F8 106.5(2) . . ?
F7 C12 C9 112.7(2) . . ?
F9 C12 C9 110.9(2) . . ?
F8 C12 C9 112.7(2) . . ?
B C13 H13A 109.5 . . ?
B C13 H13B 109.5 . . ?
H13A C13 H13B 109.5 . . ?
B C13 H13C 109.5 . . ?
H13A C13 H13C 109.5 . . ?
H13B C13 H13C 109.5 . . ?
C15 C14 Cu 70.52(16) . . ?
C15 C14 H14B 116(2) . . ?
Cu C14 H14B 106(2) . . ?
C15 C14 H14A 126(2) . . ?
Cu C14 H14A 106(2) . . ?
H14B C14 H14A 116(3) . . ?
C14 C15 Cu 71.29(17) . . ?
C14 C15 H15B 114(2) . . ?
Cu C15 H15B 104(2) . . ?
C14 C15 H15A 120(2) . . ?
Cu C15 H15A 102(2) . . ?
H15B C15 H15A 124(3) . . ?

loop_
_geom_bond_atom_site_label_1
_geom_bond_atom_site_label_2
_geom_bond_distance
_geom_bond_site_symmetry_2
_geom_bond_publ_flag
Cu N6 2.0323(19) . ?
Cu C15 2.033(3) . ?
Cu N2 2.034(2) . ?
Cu C14 2.043(3) . ?
Cu N4 2.2716(19) . ?
B N3 1.560(3) . ?
B N5 1.568(3) . ?
B N1 1.570(3) . ?
B C13 1.596(3) . ?
F1 C4 1.348(3) . ?
F2 C4 1.346(3) . ?
F3 C4 1.340(3) . ?
F4 C8 1.337(3) . ?
F5 C8 1.335(3) . ?
F6 C8 1.330(3) . ?
F7 C12 1.334(3) . ?
F8 C12 1.347(3) . ?
F9 C12 1.341(3) . ?
N1 C3 1.352(3) . ?
N1 N2 1.364(3) . ?
N2 C1 1.340(3) . ?
N3 C7 1.352(3) . ?
N3 N4 1.356(3) . ?
N4 C5 1.344(3) . ?
N5 C11 1.353(3) . ?
N5 N6 1.364(3) . ?
N6 C9 1.339(3) . ?
C1 C2 1.394(3) . ?
C1 C4 1.493(3) . ?
C2 C3 1.379(3) . ?
C2 H2 0.9500 . ?
C3 H3 0.9500 . ?
C5 C6 1.390(3) . ?
C5 C8 1.486(3) . ?
C6 C7 1.376(3) . ?
C6 H6 0.9500 . ?
C7 H7 0.9500 . ?
C9 C10 1.395(3) . ?
C9 C12 1.494(3) . ?
C10 C11 1.379(3) . ?
C10 H10 0.9500 . ?
C11 H11 0.9500 . ?
C13 H13A 0.9800 . ?
C13 H13B 0.9800 . ?
C13 H13C 0.9800 . ?
C14 C15 1.334(4) . ?
C14 H14B 1.03(4) . ?
C14 H14A 0.89(4) . ?
C15 H15B 1.01(4) . ?
C15 H15A 1.05(4) . ?
